data_1545907
loop_
_publ_author_name
'M\"oller, Guido P'
'M\"uller, Steffen'
'Wolfst\"adter, Bernd T'
'Wolfrum, Susanne'
'Schepmann, Dirk'
'W\"unsch, Bernhard'
'Carreira, Erick M.'

_publ_section_title
;
 Oxetanyl Amino Acids for Peptidomimetics.
;
_journal_issue 10
_journal_name_full 'Organic letters'
_journal_page_first 2510
_journal_page_last 2513
_journal_paper_doi 10.1021/acs.orglett.7b00745
_journal_volume 19
_journal_year 2017
_chemical_absolute_configuration ad
_chemical_formula_moiety 'C14 H28 N2 O3 S'
_chemical_formula_sum 'C14 H28 N2 O3 S'
_chemical_formula_weight 304.44
_space_group_crystal_system orthorhombic
_space_group_IT_number 19
_space_group_name_Hall 'P 2ac 2ab'
_space_group_name_H-M_alt 'P 21 21 21'
_symmetry_space_group_name_Hall 'P 2ac 2ab'
_symmetry_space_group_name_H-M 'P 21 21 21'
_atom_sites_solution_hydrogens mixed
_atom_sites_solution_primary direct
_audit_creation_date 2013-09-19
_audit_creation_method
;
Olex2 1.2
(compiled 2013.09.17 svn.r2790 for OlexSys, GUI svn.r4601)
;
_cell_angle_alpha 90
_cell_angle_beta 90
_cell_angle_gamma 90
_cell_formula_units_Z 4
_cell_length_a 5.4302(4)
_cell_length_b 15.9643(12)
_cell_length_c 19.0144(14)
_cell_measurement_reflns_used 9562
_cell_measurement_temperature 100
_cell_measurement_theta_max 28.34
_cell_measurement_theta_min 2.49
_cell_volume 1648.3(2)
_computing_cell_refinement 'Bruker SAINT'
_computing_data_collection 'Bruker APEX2'
_computing_data_reduction 'Bruker SAINT'
_computing_molecular_graphics OLEX2
_computing_publication_material OLEX2
_computing_structure_refinement 'SHELXL-97 (Sheldrick, 2008)'
_computing_structure_solution
;
SHELX, G.M. Sheldrick, Acta Cryst.
(2008). A64, 112-122
;
_diffrn_ambient_temperature 99.99
_diffrn_detector 'Bruker APEX2 area detector'
_diffrn_detector_area_resol_mean 8.33
_diffrn_detector_type 'CCD area detector'
_diffrn_measured_fraction_theta_full 0.999
_diffrn_measured_fraction_theta_max 1.000
_diffrn_measurement_device 'kappa-stage diffractometer'
_diffrn_measurement_device_type 'Bruker Kappa Apex2 Duo'
_diffrn_measurement_method '\w and \f scans'
_diffrn_radiation_monochromator 'focusing graphite'
_diffrn_radiation_probe x-ray
_diffrn_radiation_type MoK\a
_diffrn_radiation_wavelength 0.71073
_diffrn_radiation_xray_symbol K-L~3~
_diffrn_reflns_av_R_equivalents 0.0267
_diffrn_reflns_av_unetI/netI 0.0100
_diffrn_reflns_Laue_measured_fraction_full 0.999
_diffrn_reflns_Laue_measured_fraction_max 1.000
_diffrn_reflns_limit_h_max 6
_diffrn_reflns_limit_h_min -7
_diffrn_reflns_limit_k_max 20
_diffrn_reflns_limit_k_min -20
_diffrn_reflns_limit_l_max 24
_diffrn_reflns_limit_l_min -24
_diffrn_reflns_number 53403
_diffrn_reflns_point_group_measured_fraction_full 0.999
_diffrn_reflns_point_group_measured_fraction_max 1.000
_diffrn_reflns_theta_full 25.242
_diffrn_reflns_theta_max 27.480
_diffrn_reflns_theta_min 2.142
_diffrn_source 'sealed tube'
_diffrn_standards_number 0
_exptl_absorpt_coefficient_mu 0.206
_exptl_absorpt_correction_T_max 0.7457
_exptl_absorpt_correction_T_min 0.6441
_exptl_absorpt_correction_type multi-scan
_exptl_absorpt_process_details
;
SADABS-2008/1 (Bruker,2008) was used for absorption correction.
wR2(int) was 0.0475 before and 0.0368 after correction.
The Ratio of minimum to maximum transmission is 0.8638.
The \l/2 correction factor is 0.0000.
;
_exptl_crystal_colour 'clear colourless'
_exptl_crystal_colour_lustre clear
_exptl_crystal_colour_primary colourless
_exptl_crystal_density_diffrn 1.227
_exptl_crystal_description block
_exptl_crystal_F_000 664
_exptl_crystal_size_max 0.26
_exptl_crystal_size_mid 0.26
_exptl_crystal_size_min 0.2
_refine_diff_density_max 0.376
_refine_diff_density_min -0.193
_refine_diff_density_rms 0.045
_refine_ls_abs_structure_details
;
 Flack x determined using 1515 quotients [(I+)-(I-)]/[(I+)+(I-)]
 (Parsons and Flack (2004), Acta Cryst. A60, s61).
;
_refine_ls_abs_structure_Flack 0.002(9)
_refine_ls_extinction_method none
_refine_ls_goodness_of_fit_ref 1.097
_refine_ls_hydrogen_treatment mixed
_refine_ls_matrix_type full
_refine_ls_number_parameters 195
_refine_ls_number_reflns 3758
_refine_ls_number_restraints 2
_refine_ls_restrained_S_all 1.097
_refine_ls_R_factor_all 0.0284
_refine_ls_R_factor_gt 0.0268
_refine_ls_shift/su_max 0.001
_refine_ls_shift/su_mean 0.000
_refine_ls_structure_factor_coef Fsqd
_refine_ls_weighting_details 'w=1/[\s^2^(Fo^2^)+(0.0461P)^2^+0.3604P] where P=(Fo^2^+2Fc^2^)/3'
_refine_ls_weighting_scheme calc
_refine_ls_wR_factor_gt 0.0723
_refine_ls_wR_factor_ref 0.0747
_reflns_Friedel_coverage 0.715
_reflns_Friedel_fraction_full 1.000
_reflns_Friedel_fraction_max 1.001
_reflns_number_gt 3629
_reflns_number_total 3758
_reflns_threshold_expression 'I > 2\s(I)'
_cod_data_source_file ol7b00745_si_003.cif
_cod_data_source_block mo_ca170913_0m
_cod_depositor_comments 'Adding full bibliography for 1545906--1545907.cif.'
_cod_database_code 1545907
_shelxl_version_number 2013-3
_shelx_space_group_comment
;
The symmetry employed for this shelxl refinement is uniquely defined
by the following loop, which should always be used as a source of
symmetry information in preference to the above space-group names.
They are only intended as comments.
;
_olex2_refinement_description
;
1. Fixed Uiso
 At 1.2 times of:
  All C(H) groups, All C(H,H) groups, All N(H) groups
 At 1.5 times of:
  All C(H,H,H) groups
2. Restrained distances
 N13-H13C = N13-H13D
 0.91 with sigma of 0.02
3.a Ternary CH refined with riding coordinates:
 C5(H5)
3.b Secondary CH2 refined with riding coordinates:
 C4(H4A,H4B), C12(H12A,H12B), C13(H13A,H13B)
3.c Aromatic/amide H refined with riding coordinates:
 N1(H1)
3.d Idealised Me refined as rotating group:
 C1(H1A,H1B,H1C), C7(H7A,H7B,H7C), C8(H8A,H8B,H8C), C9(H9A,H9B,H9C), C10(H10A,
 H10B,H10C), C14(H14A,H14B,H14C)
;

loop_
_space_group_symop_operation_xyz
'x, y, z'
'x+1/2, -y+1/2, -z'
'-x, y+1/2, -z+1/2'
'-x+1/2, -y, z+1/2'

loop_
_atom_site_label
_atom_site_type_symbol
_atom_site_fract_x
_atom_site_fract_y
_atom_site_fract_z
_atom_site_U_iso_or_equiv
_atom_site_adp_type
_atom_site_occupancy
_atom_site_site_symmetry_order
_atom_site_calc_flag
_atom_site_refinement_flags_posn
_atom_site_refinement_flags_adp
S1 S 0.83141(8) 0.55154(2) 0.88872(2) 0.01835(11) Uani 1 1 d . .
O1 O 0.8635(2) 0.66110(8) 0.68266(6) 0.0184(3) Uani 1 1 d . .
O2 O 0.5567(2) 0.70005(8) 0.75817(6) 0.0207(3) Uani 1 1 d . .
O3 O 0.7884(2) 0.89210(8) 0.92225(7) 0.0205(3) Uani 1 1 d . .
N1 N 0.9641(3) 0.70492(9) 0.78867(7) 0.0160(3) Uani 1 1 d . .
H1 H 1.1145 0.7068 0.7715 0.019 Uiso 1 1 calc R U
C2 C 0.6966(3) 0.63447(10) 0.62548(8) 0.0166(3) Uani 1 1 d . .
C1 C 1.2152(4) 0.49303(12) 0.80612(9) 0.0223(4) Uani 1 1 d . .
H1A H 1.3126 0.5430 0.8172 0.033 Uiso 1 1 calc R U
H1B H 1.1079 0.5048 0.7659 0.033 Uiso 1 1 calc R U
H1C H 1.3258 0.4466 0.7945 0.033 Uiso 1 1 calc R U
C3 C 1.0583(3) 0.46932(10) 0.86957(8) 0.0166(3) Uani 1 1 d . .
C4 C 1.0186(3) 0.64338(9) 0.90660(8) 0.0159(3) Uani 1 1 d . .
H4A H 1.0112 0.6567 0.9574 0.019 Uiso 1 1 calc R U
H4B H 1.1922 0.6315 0.8943 0.019 Uiso 1 1 calc R U
C5 C 0.9272(3) 0.71889(10) 0.86389(8) 0.0135(3) Uani 1 1 d . .
H5 H 0.7463 0.7248 0.8723 0.016 Uiso 1 1 calc R U
C6 C 0.7738(3) 0.68916(10) 0.74467(8) 0.0155(3) Uani 1 1 d . .
C7 C 0.5499(4) 0.70879(11) 0.59852(9) 0.0239(4) Uani 1 1 d . .
H7A H 0.4364 0.7279 0.6352 0.036 Uiso 1 1 calc R U
H7B H 0.4559 0.6920 0.5568 0.036 Uiso 1 1 calc R U
H7C H 0.6628 0.7543 0.5861 0.036 Uiso 1 1 calc R U
C8 C 1.2199(3) 0.45267(11) 0.93382(9) 0.0211(3) Uani 1 1 d . .
H8A H 1.3368 0.4077 0.9231 0.032 Uiso 1 1 calc R U
H8B H 1.1160 0.4359 0.9735 0.032 Uiso 1 1 calc R U
H8C H 1.3104 0.5037 0.9460 0.032 Uiso 1 1 calc R U
C9 C 0.5326(4) 0.56305(11) 0.65040(9) 0.0209(3) Uani 1 1 d . .
H9A H 0.6308 0.5232 0.6778 0.031 Uiso 1 1 calc R U
H9B H 0.4612 0.5345 0.6096 0.031 Uiso 1 1 calc R U
H9C H 0.4002 0.5855 0.6799 0.031 Uiso 1 1 calc R U
C10 C 0.8781(3) 0.60405(12) 0.56997(8) 0.0222(4) Uani 1 1 d . .
H10A H 0.9892 0.6499 0.5571 0.033 Uiso 1 1 calc R U
H10B H 0.7876 0.5854 0.5282 0.033 Uiso 1 1 calc R U
H10C H 0.9743 0.5573 0.5889 0.033 Uiso 1 1 calc R U
C11 C 1.0513(3) 0.80075(9) 0.88685(8) 0.0139(3) Uani 1 1 d . .
C12 C 0.9526(3) 0.83357(10) 0.95755(8) 0.0174(3) Uani 1 1 d . .
H12A H 0.8646 0.7904 0.9853 0.021 Uiso 1 1 calc R U
H12B H 1.0800 0.8614 0.9866 0.021 Uiso 1 1 calc R U
C13 C 0.9136(3) 0.87728(10) 0.85557(9) 0.0178(3) Uani 1 1 d . .
H13A H 1.0246 0.9235 0.8415 0.021 Uiso 1 1 calc R U
H13B H 0.8003 0.8625 0.8167 0.021 Uiso 1 1 calc R U
N13 N 1.3154(3) 0.79368(9) 0.88317(7) 0.0164(3) Uani 1 1 d D .
C14 C 0.9022(4) 0.39210(11) 0.85232(11) 0.0253(4) Uani 1 1 d . .
H14A H 1.0106 0.3443 0.8428 0.038 Uiso 1 1 calc R U
H14B H 0.8010 0.4035 0.8108 0.038 Uiso 1 1 calc R U
H14C H 0.7952 0.3790 0.8923 0.038 Uiso 1 1 calc R U
H13C H 1.382(4) 0.8431(12) 0.8927(12) 0.024(6) Uiso 1 1 d D .
H13D H 1.374(5) 0.7783(15) 0.8416(11) 0.033(6) Uiso 1 1 d D .

loop_
_atom_site_aniso_label
_atom_site_aniso_U_11
_atom_site_aniso_U_22
_atom_site_aniso_U_33
_atom_site_aniso_U_23
_atom_site_aniso_U_13
_atom_site_aniso_U_12
S1 0.01453(19) 0.01619(18) 0.0243(2) -0.00223(15) -0.00067(15) -0.00141(15)
O1 0.0159(6) 0.0286(6) 0.0108(5) -0.0070(4) -0.0012(5) 0.0002(5)
O2 0.0166(7) 0.0309(6) 0.0147(5) -0.0069(5) -0.0026(5) 0.0036(6)
O3 0.0204(7) 0.0206(5) 0.0207(6) -0.0037(5) -0.0004(5) 0.0048(5)
N1 0.0151(7) 0.0233(7) 0.0095(6) -0.0032(5) -0.0006(5) 0.0000(6)
C2 0.0172(8) 0.0231(8) 0.0097(7) -0.0037(5) -0.0029(6) -0.0019(7)
C1 0.0226(10) 0.0288(9) 0.0154(7) -0.0033(6) 0.0030(6) -0.0008(7)
C3 0.0167(8) 0.0160(7) 0.0170(7) -0.0023(5) 0.0002(6) 0.0010(6)
C4 0.0169(8) 0.0146(7) 0.0162(7) -0.0002(5) -0.0036(6) -0.0019(6)
C5 0.0146(8) 0.0165(7) 0.0096(6) -0.0021(5) -0.0004(5) 0.0002(6)
C6 0.0185(9) 0.0166(7) 0.0113(7) -0.0015(6) -0.0011(6) 0.0002(6)
C7 0.0299(10) 0.0231(8) 0.0185(8) -0.0001(6) -0.0071(7) 0.0016(7)
C8 0.0224(9) 0.0209(8) 0.0201(8) 0.0025(6) -0.0021(6) 0.0010(7)
C9 0.0216(9) 0.0236(8) 0.0175(7) -0.0015(6) 0.0015(6) -0.0025(7)
C10 0.0208(9) 0.0320(9) 0.0136(7) -0.0067(6) 0.0008(6) -0.0020(7)
C11 0.0160(8) 0.0161(7) 0.0096(6) -0.0003(6) -0.0003(6) -0.0005(6)
C12 0.0191(8) 0.0192(7) 0.0138(7) -0.0031(6) 0.0012(6) 0.0023(7)
C13 0.0198(9) 0.0179(7) 0.0158(7) 0.0010(6) -0.0001(6) -0.0004(6)
N13 0.0146(7) 0.0200(6) 0.0146(6) -0.0030(5) -0.0006(6) -0.0017(5)
C14 0.0233(10) 0.0176(7) 0.0351(9) -0.0055(7) -0.0027(7) -0.0014(7)

loop_
_atom_type_symbol
_atom_type_description
_atom_type_scat_dispersion_real
_atom_type_scat_dispersion_imag
_atom_type_scat_source
C C 0.0033 0.0016 'International Tables Vol C Tables 4.2.6.8 and 6.1.1.4'
H H 0.0000 0.0000 'International Tables Vol C Tables 4.2.6.8 and 6.1.1.4'
N N 0.0061 0.0033 'International Tables Vol C Tables 4.2.6.8 and 6.1.1.4'
O O 0.0106 0.0060 'International Tables Vol C Tables 4.2.6.8 and 6.1.1.4'
S S 0.1246 0.1234 'International Tables Vol C Tables 4.2.6.8 and 6.1.1.4'

loop_
_geom_angle_atom_site_label_1
_geom_angle_atom_site_label_2
_geom_angle_atom_site_label_3
_geom_angle
C4 S1 C3 103.81(8)
C6 O1 C2 121.08(13)
C12 O3 C13 90.65(12)
C5 N1 H1 119.0
C6 N1 H1 119.0
C6 N1 C5 121.92(14)
O1 C2 C7 110.20(13)
O1 C2 C9 110.19(12)
O1 C2 C10 101.81(13)
C7 C2 C9 112.55(16)
C7 C2 C10 110.76(14)
C9 C2 C10 110.82(14)
H1A C1 H1B 109.5
H1A C1 H1C 109.5
H1B C1 H1C 109.5
C3 C1 H1A 109.5
C3 C1 H1B 109.5
C3 C1 H1C 109.5
C1 C3 S1 110.74(12)
C1 C3 C8 110.81(15)
C1 C3 C14 109.84(14)
C8 C3 S1 110.56(11)
C8 C3 C14 110.43(14)
C14 C3 S1 104.28(12)
S1 C4 H4A 109.5
S1 C4 H4B 109.5
H4A C4 H4B 108.1
C5 C4 S1 110.73(11)
C5 C4 H4A 109.5
C5 C4 H4B 109.5
N1 C5 C4 110.70(13)
N1 C5 H5 107.8
N1 C5 C11 110.39(13)
C4 C5 H5 107.8
C11 C5 C4 112.12(12)
C11 C5 H5 107.8
O1 C6 N1 109.02(14)
O2 C6 O1 125.39(15)
O2 C6 N1 125.58(15)
C2 C7 H7A 109.5
C2 C7 H7B 109.5
C2 C7 H7C 109.5
H7A C7 H7B 109.5
H7A C7 H7C 109.5
H7B C7 H7C 109.5
C3 C8 H8A 109.5
C3 C8 H8B 109.5
C3 C8 H8C 109.5
H8A C8 H8B 109.5
H8A C8 H8C 109.5
H8B C8 H8C 109.5
C2 C9 H9A 109.5
C2 C9 H9B 109.5
C2 C9 H9C 109.5
H9A C9 H9B 109.5
H9A C9 H9C 109.5
H9B C9 H9C 109.5
C2 C10 H10A 109.5
C2 C10 H10B 109.5
C2 C10 H10C 109.5
H10A C10 H10B 109.5
H10A C10 H10C 109.5
H10B C10 H10C 109.5
C5 C11 C12 112.69(13)
C5 C11 C13 110.51(13)
C12 C11 C13 84.20(12)
N13 C11 C5 110.90(13)
N13 C11 C12 114.56(14)
N13 C11 C13 121.54(14)
O3 C12 C11 91.66(12)
O3 C12 H12A 113.3
O3 C12 H12B 113.3
C11 C12 H12A 113.3
C11 C12 H12B 113.3
H12A C12 H12B 110.7
O3 C13 C11 91.10(12)
O3 C13 H13A 113.4
O3 C13 H13B 113.4
C11 C13 H13A 113.4
C11 C13 H13B 113.4
H13A C13 H13B 110.7
C11 N13 H13C 109.0(15)
C11 N13 H13D 115.0(18)
H13C N13 H13D 106(2)
C3 C14 H14A 109.5
C3 C14 H14B 109.5
C3 C14 H14C 109.5
H14A C14 H14B 109.5
H14A C14 H14C 109.5
H14B C14 H14C 109.5

loop_
_geom_bond_atom_site_label_1
_geom_bond_atom_site_label_2
_geom_bond_distance
S1 C3 1.8366(17)
S1 C4 1.8161(16)
O1 C2 1.4776(18)
O1 C6 1.3520(19)
O2 C6 1.219(2)
O3 C12 1.456(2)
O3 C13 1.458(2)
N1 H1 0.8800
N1 C5 1.4614(18)
N1 C6 1.353(2)
C2 C7 1.518(2)
C2 C9 1.522(2)
C2 C10 1.524(2)
C1 H1A 0.9800
C1 H1B 0.9800
C1 H1C 0.9800
C1 C3 1.525(2)
C3 C8 1.527(2)
C3 C14 1.531(2)
C4 H4A 0.9900
C4 H4B 0.9900
C4 C5 1.536(2)
C5 H5 1.0000
C5 C11 1.534(2)
C7 H7A 0.9800
C7 H7B 0.9800
C7 H7C 0.9800
C8 H8A 0.9800
C8 H8B 0.9800
C8 H8C 0.9800
C9 H9A 0.9800
C9 H9B 0.9800
C9 H9C 0.9800
C10 H10A 0.9800
C10 H10B 0.9800
C10 H10C 0.9800
C11 C12 1.539(2)
C11 C13 1.551(2)
C11 N13 1.441(2)
C12 H12A 0.9900
C12 H12B 0.9900
C13 H13A 0.9900
C13 H13B 0.9900
N13 H13C 0.887(18)
N13 H13D 0.89(2)
C14 H14A 0.9800
C14 H14B 0.9800
C14 H14C 0.9800

loop_
_geom_torsion_atom_site_label_1
_geom_torsion_atom_site_label_2
_geom_torsion_atom_site_label_3
_geom_torsion_atom_site_label_4
_geom_torsion
S1 C4 C5 N1 -66.07(16)
S1 C4 C5 C11 170.18(11)
N1 C5 C11 C12 161.51(14)
N1 C5 C11 C13 69.25(17)
N1 C5 C11 N13 -68.55(17)
C2 O1 C6 O2 -4.6(3)
C2 O1 C6 N1 176.71(13)
C3 S1 C4 C5 130.37(11)
C4 S1 C3 C1 -60.33(13)
C4 S1 C3 C8 62.88(13)
C4 S1 C3 C14 -178.43(11)
C4 C5 C11 C12 -74.56(17)
C4 C5 C11 C13 -166.83(14)
C4 C5 C11 N13 55.37(18)
C5 N1 C6 O1 -166.79(13)
C5 N1 C6 O2 14.5(3)
C5 C11 C12 O3 -98.45(14)
C5 C11 C13 O3 100.72(13)
C6 O1 C2 C7 65.64(19)
C6 O1 C2 C9 -59.16(19)
C6 O1 C2 C10 -176.79(15)
C6 N1 C5 C4 107.66(17)
C6 N1 C5 C11 -127.61(16)
C12 O3 C13 C11 11.96(12)
C12 C11 C13 O3 -11.36(12)
C13 O3 C12 C11 -12.06(12)
C13 C11 C12 O3 11.38(12)
N13 C11 C12 O3 133.50(14)
N13 C11 C13 O3 -126.70(16)
